data_7206296
loop_
_publ_author_name
'Oswald, Iain D. H.'
'Urquhart, Andrew J.'

_publ_section_title
;
 Polymorphism and polymerisation of acrylic and methacrylic acid at
 high pressure
;
_journal_issue 14
_journal_name_full CrystEngComm
_journal_page_first 4503
_journal_paper_doi 10.1039/c1ce05295k
_journal_volume 13
_journal_year 2011
_chemical_formula_moiety 'C4 H6 O2'
_chemical_formula_sum 'C4 H6 O2'
_chemical_formula_weight 86.09
_space_group_IT_number 14
_symmetry_cell_setting monoclinic
_symmetry_space_group_name_Hall '-P 2ybc'
_symmetry_space_group_name_H-M 'P 1 21/c 1'
_atom_sites_solution_hydrogens geom
_atom_sites_solution_primary direct
_audit_creation_date 11-02-15
_audit_creation_method CRYSTALS_ver_14.11
_cell_angle_alpha 90
_cell_angle_beta 91.468(4)
_cell_angle_gamma 90
_cell_formula_units_Z 4
_cell_length_a 3.8056(3)
_cell_length_b 10.4842(8)
_cell_length_c 11.6286(10)
_cell_measurement_reflns_used 1777
_cell_measurement_temperature 123
_cell_measurement_theta_max 26
_cell_measurement_theta_min 3
_cell_volume 463.81(6)
_computing_cell_refinement 'Apex2 (Bruker AXS, 2006)'
_computing_data_collection 'Apex2 (Bruker AXS, 2006)'
_computing_data_reduction 'Apex2 (Bruker AXS, 2006)'
_computing_molecular_graphics 'CAMERON (Watkin et al., 1996)'
_computing_publication_material 'CRYSTALS (Betteridge et al., 2003)'
_computing_structure_refinement 'CRYSTALS (Betteridge et al., 2003)'
_computing_structure_solution 'SIR92 (Altomare et al., 1994)'
_diffrn_ambient_temperature 123
_diffrn_measured_fraction_theta_full 0.992
_diffrn_measured_fraction_theta_max 0.959
_diffrn_measurement_device Area
_diffrn_measurement_device_type 'Bruker Kappa Apex2'
_diffrn_measurement_method \w
_diffrn_radiation_monochromator graphite
_diffrn_radiation_type 'Mo K\a'
_diffrn_radiation_wavelength 0.71073
_diffrn_reflns_av_R_equivalents 0.013
_diffrn_reflns_limit_h_max 4
_diffrn_reflns_limit_h_min -4
_diffrn_reflns_limit_k_max 12
_diffrn_reflns_limit_k_min -12
_diffrn_reflns_limit_l_max 14
_diffrn_reflns_limit_l_min -10
_diffrn_reflns_number 3210
_diffrn_reflns_theta_full 25.133
_diffrn_reflns_theta_max 26.455
_diffrn_reflns_theta_min 2.616
_diffrn_standards_number 0
_exptl_absorpt_coefficient_mu 0.099
_exptl_absorpt_correction_T_max 0.99
_exptl_absorpt_correction_T_min 0.93
_exptl_absorpt_correction_type multi-scan
_exptl_absorpt_process_details 'SADABS (Siemens, 1996)'
_exptl_crystal_colour colourless
_exptl_crystal_density_diffrn 1.233
_exptl_crystal_density_method 'not measured'
_exptl_crystal_description cylinder
_exptl_crystal_F_000 184
_exptl_crystal_size_max 0.400
_exptl_crystal_size_mid 0.100
_exptl_crystal_size_min 0.100
_refine_diff_density_max 0.17
_refine_diff_density_min -0.17
_refine_ls_extinction_method None
_refine_ls_goodness_of_fit_ref 0.9771
_refine_ls_hydrogen_treatment none
_refine_ls_matrix_type full
_refine_ls_number_parameters 55
_refine_ls_number_reflns 920
_refine_ls_number_restraints 0
_refine_ls_R_factor_all 0.0399
_refine_ls_R_factor_gt 0.0318
_refine_ls_shift/su_max 0.0003546
_refine_ls_shift/su_mean 0.0000468
_refine_ls_structure_factor_coef Fsqd
_refine_ls_weighting_details
;
Method= Modified Sheldrick
w=1/[\s^2^(F^2^) + ( 0.04P)^2^ + 0.10P]
,where P=(max(Fo^2^,0) + 2Fc^2^)/3
;
_refine_ls_weighting_scheme calc
_refine_ls_wR_factor_all 0.0870
_refine_ls_wR_factor_gt 0.0841
_refine_ls_wR_factor_ref 0.0870
_reflns_limit_h_max 4
_reflns_limit_h_min -4
_reflns_limit_k_max 12
_reflns_limit_k_min 0
_reflns_limit_l_max 14
_reflns_limit_l_min 0
_reflns_number_gt 748
_reflns_number_total 920
_reflns_threshold_expression I>2.0\s(I)
_oxford_diffrn_Wilson_B_factor 3.36
_oxford_diffrn_Wilson_scale 0.31
_oxford_refine_ls_r_factor_ref 0.0399
_oxford_refine_ls_scale 1.92(2)
_oxford_reflns_number_all 920
_oxford_reflns_threshold_expression_ref I>-10.0\s(I)
_cod_data_source_file c1ce05295k.txt
_cod_data_source_block 3
_cod_depositor_comments
;
The following automatic conversions were performed:

'_symmetry_cell_setting' value 'Monoclinic' changed to 'monoclinic'
according to /home/saulius/struct/CIF-dictionaries/cif_core.dic
dictionary named 'cif_core.dic' version 2.4.1 from 2010-06-29.

Automatic conversion script
Id: cif_fix_values 1715 2011-07-08 13:25:40Z adriana 
;
_cod_original_sg_symbol_H-M 'P 1 21/c 1 '
_cod_database_code 7206296

loop_
_symmetry_equiv_pos_as_xyz
x,y,z
-x,-y,-z
-x,y+1/2,-z+1/2
x,-y+1/2,z+1/2

loop_
_atom_site_label
_atom_site_type_symbol
_atom_site_fract_x
_atom_site_fract_y
_atom_site_fract_z
_atom_site_U_iso_or_equiv
_atom_site_occupancy
_atom_site_adp_type
_atom_site_refinement_flags_posn
_atom_site_refinement_flags_adp
_atom_site_refinement_flags_occupancy
_atom_site_disorder_assembly
_atom_site_disorder_group
_atom_site_attached_hydrogens
O2 O 1.0190(2) 0.65767(8) 0.50132(7) 0.0438 1.0000 Uani . . . . . .
C1 C 0.8632(3) 0.64187(11) 0.59207(10) 0.0372 1.0000 Uani . . . . . .
O1 O 0.7854(2) 0.52996(8) 0.63162(7) 0.0479 1.0000 Uani . . . . . .
C2 C 0.7557(3) 0.75240(12) 0.66234(11) 0.0431 1.0000 Uani . . . . . .
C4 C 0.8145(4) 0.87875(13) 0.61190(14) 0.0591 1.0000 Uani . . . . . .
C3 C 0.6186(4) 0.73252(15) 0.76595(12) 0.0562 1.0000 Uani . . . . . .
H5 H 0.7455 0.9460 0.6652 0.0873 1.0000 Uiso R . . . . .
H7 H 1.0637 0.8886 0.5909 0.0897 1.0000 Uiso R . . . . .
H6 H 0.6753 0.8861 0.5409 0.0891 1.0000 Uiso R . . . . .
H3 H 0.5503 0.8025 0.8122 0.0688 1.0000 Uiso R . . . . .
H4 H 0.5854 0.6490 0.7914 0.0692 1.0000 Uiso R . . . . .
H1 H 0.8559 0.4668 0.5868 0.0749 1.0000 Uiso R . . . . .

loop_
_atom_site_aniso_label
_atom_site_aniso_U_11
_atom_site_aniso_U_22
_atom_site_aniso_U_33
_atom_site_aniso_U_23
_atom_site_aniso_U_13
_atom_site_aniso_U_12
O2 0.0504(5) 0.0405(5) 0.0407(5) 0.0022(4) 0.0056(4) 0.0011(4)
C1 0.0333(6) 0.0402(6) 0.0378(6) -0.0002(5) -0.0044(5) 0.0027(4)
O1 0.0594(6) 0.0398(5) 0.0452(5) 0.0016(4) 0.0134(4) 0.0020(4)
C2 0.0342(6) 0.0463(7) 0.0483(7) -0.0110(5) -0.0076(5) 0.0051(5)
C4 0.0545(8) 0.0429(7) 0.0794(10) -0.0118(7) -0.0060(7) 0.0068(6)
C3 0.0490(8) 0.0680(9) 0.0517(8) -0.0209(7) 0.0010(6) 0.0049(6)

loop_
_atom_type_symbol
_atom_type_scat_dispersion_real
_atom_type_scat_dispersion_imag
_atom_type_scat_Cromer_Mann_a1
_atom_type_scat_Cromer_Mann_b1
_atom_type_scat_Cromer_Mann_a2
_atom_type_scat_Cromer_Mann_b2
_atom_type_scat_Cromer_Mann_a3
_atom_type_scat_Cromer_Mann_b3
_atom_type_scat_Cromer_Mann_a4
_atom_type_scat_Cromer_Mann_b4
_atom_type_scat_Cromer_Mann_c
_atom_type_scat_source
C 0.0033 0.0016 2.3100 20.8439 1.0200 10.2075 1.5886 0.5687 0.8650 51.6512 0.2156 'International Tables Vol C 4.2.6.8 and 6.1.1.4'
H 0.0000 0.0000 0.4930 10.5109 0.3229 26.1257 0.1402 3.1424 0.0408 57.7998 0.0030 'International Tables Vol C 4.2.6.8 and 6.1.1.4'
O 0.0106 0.0060 3.0485 13.2771 2.2868 5.7011 1.5463 0.3239 0.8670 32.9089 0.2508 'International Tables Vol C 4.2.6.8 and 6.1.1.4'

loop_
_geom_angle_atom_site_label_1
_geom_angle_site_symmetry_1
_geom_angle_atom_site_label_2
_geom_angle_site_symmetry_2
_geom_angle_atom_site_label_3
_geom_angle_site_symmetry_3
_geom_angle
_geom_angle_publ_flag
O2 . C1 . O1 . 122.91(10) yes
O2 . C1 . C2 . 120.79(10) yes
O1 . C1 . C2 . 116.30(10) yes
C1 . O1 . H1 . 113.0 no
C1 . C2 . C4 . 115.99(12) yes
C1 . C2 . C3 . 119.55(12) yes
C4 . C2 . C3 . 124.45(12) yes
C2 . C4 . H5 . 110.5 no
C2 . C4 . H7 . 110.4 no
H5 . C4 . H7 . 110.8 no
C2 . C4 . H6 . 109.0 no
H5 . C4 . H6 . 109.3 no
H7 . C4 . H6 . 106.7 no
C2 . C3 . H3 . 120.5 no
C2 . C3 . H4 . 119.3 no
H3 . C3 . H4 . 120.2 no

loop_
_geom_bond_atom_site_label_1
_geom_bond_site_symmetry_1
_geom_bond_atom_site_label_2
_geom_bond_site_symmetry_2
_geom_bond_distance
_geom_bond_publ_flag
O2 . C1 . 1.2347(13) yes
C1 . O1 . 1.2972(14) yes
C1 . C2 . 1.4816(16) yes
O1 . H1 . 0.889 no
C2 . C4 . 1.4682(19) yes
C2 . C3 . 1.3414(19) yes
C4 . H5 . 0.979 no
C4 . H7 . 0.991 no
C4 . H6 . 0.972 no
C3 . H3 . 0.950 no
C3 . H4 . 0.934 no

loop_
_cod_related_entry_id
_cod_related_entry_database
_cod_related_entry_code
1 ChemSpider 3951
